data_7205595
loop_
_publ_author_name
'Zhu, Qin-Yu'
'Yu, Lei'
'Qin, Yu-Rong'
'Huo, Li-Bin'
'Shao, Ming-Yan'
'Dai, Jie'

_publ_section_title
;
 Anion-dependent crystallization of zinc complexes with the ligand
 4&#x2032;,5&#x2032;-diaza-9&#x2032;-(4,5-disubstituted-1,3-dithiol-2-ylidene)
 fluorene: Structures and spectroscopic properties
;
_journal_issue 7
_journal_name_full CrystEngComm
_journal_page_first 2521
_journal_paper_doi 10.1039/c0ce00424c
_journal_volume 13
_journal_year 2011
_chemical_formula_sum 'C35.5 H35 Cl2 N6 O8 S8 Zn'
_chemical_formula_weight 1066.47
_chemical_name_systematic
;
?
;
_space_group_IT_number 15
_symmetry_cell_setting monoclinic
_symmetry_Int_Tables_number 15
_symmetry_space_group_name_Hall '-C 2yc'
_symmetry_space_group_name_H-M 'C 1 2/c 1'
_atom_sites_solution_hydrogens geom
_atom_sites_solution_primary direct
_atom_sites_solution_secondary difmap
_audit_creation_method SHELXL-97
_cell_angle_alpha 90.00
_cell_angle_beta 123.460(4)
_cell_angle_gamma 90.00
_cell_formula_units_Z 8
_cell_length_a 18.078(6)
_cell_length_b 37.848(10)
_cell_length_c 15.839(5)
_cell_measurement_reflns_used 11561
_cell_measurement_temperature 223(2)
_cell_measurement_theta_max 27.5
_cell_measurement_theta_min 3.0
_cell_volume 9041(5)
_computing_structure_refinement 'SHELXL-97 (Sheldrick, 1997)'
_computing_structure_solution 'SHELXS-97 (Sheldrick, 1990)'
_diffrn_ambient_temperature 223(2)
_diffrn_detector_area_resol_mean 7.31
_diffrn_measured_fraction_theta_full 0.981
_diffrn_measured_fraction_theta_max 0.981
_diffrn_measurement_device_type 'Rigaku Mercury'
_diffrn_measurement_method \w
_diffrn_radiation_monochromator graphite
_diffrn_radiation_source 'fine-focus sealed tube'
_diffrn_radiation_type MoK\a
_diffrn_radiation_wavelength 0.71075
_diffrn_reflns_av_R_equivalents 0.0349
_diffrn_reflns_av_sigmaI/netI 0.0600
_diffrn_reflns_limit_h_max 21
_diffrn_reflns_limit_h_min -20
_diffrn_reflns_limit_k_max 45
_diffrn_reflns_limit_k_min -24
_diffrn_reflns_limit_l_max 18
_diffrn_reflns_limit_l_min -18
_diffrn_reflns_number 16941
_diffrn_reflns_theta_full 25.50
_diffrn_reflns_theta_max 25.50
_diffrn_reflns_theta_min 3.23
_exptl_absorpt_coefficient_mu 1.086
_exptl_absorpt_correction_T_max 0.7960
_exptl_absorpt_correction_T_min 0.6126
_exptl_absorpt_correction_type multi-scan
_exptl_absorpt_process_details 'Jacobson, R. (1998) Private communication'
_exptl_crystal_colour orange
_exptl_crystal_density_diffrn 1.567
_exptl_crystal_density_method 'not measured'
_exptl_crystal_description prism
_exptl_crystal_F_000 4368
_exptl_crystal_size_max 0.50
_exptl_crystal_size_mid 0.35
_exptl_crystal_size_min 0.22
_refine_diff_density_max 1.534
_refine_diff_density_min -0.915
_refine_diff_density_rms 0.088
_refine_ls_extinction_method none
_refine_ls_goodness_of_fit_ref 0.948
_refine_ls_hydrogen_treatment mixed
_refine_ls_matrix_type full
_refine_ls_number_parameters 533
_refine_ls_number_reflns 8260
_refine_ls_number_restraints 6
_refine_ls_restrained_S_all 0.977
_refine_ls_R_factor_all 0.1216
_refine_ls_R_factor_gt 0.0980
_refine_ls_shift/su_max 0.001
_refine_ls_shift/su_mean 0.000
_refine_ls_structure_factor_coef Fsqd
_refine_ls_weighting_details 'calc w=1/[\s^2^(Fo^2^)+(0.0014P)^2^+143.1625P] where P=(Fo^2^+2Fc^2^)/3'
_refine_ls_weighting_scheme calc
_refine_ls_wR_factor_gt 0.1642
_refine_ls_wR_factor_ref 0.1764
_reflns_number_gt 6426
_reflns_number_total 8260
_reflns_threshold_expression >2sigma(I)
_cod_data_source_file c0ce00424c.txt
_cod_data_source_block l
_cod_original_cell_volume 9042(5)
_cod_original_sg_symbol_H-M 'C 2/c'
_cod_database_code 7205595

loop_
_symmetry_equiv_pos_as_xyz
'x, y, z'
'-x, y, -z+1/2'
'x+1/2, y+1/2, z'
'-x+1/2, y+1/2, -z+1/2'
'-x, -y, -z'
'x, -y, z-1/2'
'-x+1/2, -y+1/2, -z'
'x+1/2, -y+1/2, z-1/2'

loop_
_atom_site_label
_atom_site_type_symbol
_atom_site_fract_x
_atom_site_fract_y
_atom_site_fract_z
_atom_site_U_iso_or_equiv
_atom_site_adp_type
_atom_site_occupancy
_atom_site_symmetry_multiplicity
_atom_site_calc_flag
_atom_site_refinement_flags
_atom_site_disorder_assembly
_atom_site_disorder_group
Zn1 Zn 0.36885(6) 0.11518(2) 0.92031(7) 0.0576(3) Uani 1 1 d . . .
Cl1 Cl 0.1621(2) 0.15856(7) 0.2953(2) 0.0980(8) Uani 1 1 d . . .
Cl2 Cl 0.1114(2) 0.09448(6) 0.1757(2) 0.0973(9) Uani 1 1 d . . .
S1 S 0.37544(13) 0.20366(5) 0.50387(16) 0.0586(5) Uani 1 1 d . . .
S2 S 0.36975(14) 0.26460(5) 0.61215(16) 0.0566(5) Uani 1 1 d . . .
S3 S 0.3571(2) 0.24855(8) 0.3346(2) 0.0897(8) Uani 1 1 d . . .
S4 S 0.34236(14) 0.31711(6) 0.45504(18) 0.0672(6) Uani 1 1 d . . .
S5 S -0.09369(14) 0.04893(5) 0.55298(16) 0.0582(5) Uani 1 1 d . . .
S6 S 0.00671(15) -0.01671(5) 0.62343(17) 0.0648(6) Uani 1 1 d . . .
S7 S -0.26323(18) 0.01137(7) 0.3951(2) 0.0940(9) Uani 1 1 d . . .
S8 S -0.14505(17) -0.06235(6) 0.47054(18) 0.0700(6) Uani 1 1 d . . .
O1 O 0.5037(5) 0.1130(2) 1.0239(7) 0.1330(17) Uani 1 1 d D . .
O2 O 0.6364(5) 0.0927(2) 1.0946(7) 0.1330(17) Uani 1 1 d D . .
O3 O 0.5261(5) 0.0662(3) 0.9776(7) 0.1330(17) Uani 1 1 d D . .
O4 O 0.3487(4) 0.12302(17) 1.0348(5) 0.0697(15) Uani 1 1 d D . .
H4 H 0.304(6) 0.134(3) 1.021(11) 0.18(7) Uiso 1 1 d D . .
O5 O 0.1174(6) 0.1827(2) -0.0004(8) 0.139(4) Uani 1 1 d . . .
O6 O 0.1891(5) 0.13657(19) 0.0078(6) 0.101(2) Uani 1 1 d . . .
O7 O 0.2371(6) 0.1872(2) 0.0075(8) 0.135(3) Uani 1 1 d . . .
O8 O 0.4968(5) -0.0017(2) 0.1925(6) 0.0305(17) Uiso 0.50 1 d PD . .
O9 O 0.3455(12) 0.2496(5) 0.1123(14) 0.134(6) Uiso 0.50 1 d PD . .
N1 N 0.3792(4) 0.11285(16) 0.7893(5) 0.0544(15) Uani 1 1 d . . .
N2 N 0.3850(4) 0.17339(16) 0.9048(5) 0.0556(16) Uani 1 1 d . . .
N3 N 0.2210(4) 0.12594(15) 0.8142(5) 0.0502(15) Uani 1 1 d . . .
N4 N 0.3188(4) 0.05987(15) 0.8901(5) 0.0546(16) Uani 1 1 d . . .
N5 N 0.5574(7) 0.0932(3) 1.0476(9) 0.1330(17) Uani 1 1 d D . .
N6 N 0.1804(6) 0.1688(2) 0.0064(6) 0.078(2) Uani 1 1 d . . .
C1 C 0.3776(5) 0.08827(19) 0.7280(7) 0.058(2) Uani 1 1 d . . .
H1 H 0.3747 0.0644 0.7422 0.070 Uiso 1 1 calc R . .
C2 C 0.3799(5) 0.0966(2) 0.6430(7) 0.064(2) Uani 1 1 d . . .
H2 H 0.3787 0.0783 0.6022 0.077 Uiso 1 1 calc R . .
C3 C 0.3840(5) 0.1312(2) 0.6186(6) 0.0536(18) Uani 1 1 d . . .
H3 H 0.3858 0.1370 0.5620 0.064 Uiso 1 1 calc R . .
C4 C 0.3853(4) 0.15753(18) 0.6816(6) 0.0514(18) Uani 1 1 d . . .
C5 C 0.3827(4) 0.14648(18) 0.7633(6) 0.0468(17) Uani 1 1 d . . .
C6 C 0.3864(5) 0.2047(2) 0.9467(6) 0.062(2) Uani 1 1 d . . .
H6 H 0.3841 0.2045 1.0046 0.075 Uiso 1 1 calc R . .
C7 C 0.3910(6) 0.2372(2) 0.9088(7) 0.066(2) Uani 1 1 d . . .
H7 H 0.3953 0.2581 0.9433 0.080 Uiso 1 1 calc R . .
C8 C 0.3891(5) 0.2387(2) 0.8190(6) 0.0560(19) Uani 1 1 d . . .
H8 H 0.3893 0.2606 0.7909 0.067 Uiso 1 1 calc R . .
C9 C 0.3869(4) 0.20705(18) 0.7722(6) 0.0463(16) Uani 1 1 d . . .
C10 C 0.3850(4) 0.17618(18) 0.8191(6) 0.0481(17) Uani 1 1 d . . .
C11 C 0.3850(4) 0.19700(18) 0.6823(6) 0.0491(17) Uani 1 1 d . . .
C12 C 0.3792(4) 0.21891(19) 0.6101(6) 0.0484(17) Uani 1 1 d . . .
C13 C 0.3632(5) 0.2449(2) 0.4485(6) 0.0557(19) Uani 1 1 d . . .
C14 C 0.3597(5) 0.2733(2) 0.4972(6) 0.0558(19) Uani 1 1 d . . .
C15 C 0.3537(10) 0.2044(3) 0.2982(10) 0.131(5) Uani 1 1 d . . .
H15A H 0.4113 0.1936 0.3430 0.196 Uiso 1 1 calc R . .
H15B H 0.3387 0.2037 0.2292 0.196 Uiso 1 1 calc R . .
H15C H 0.3093 0.1916 0.3022 0.196 Uiso 1 1 calc R . .
C16 C 0.4530(6) 0.3346(2) 0.5366(8) 0.082(3) Uani 1 1 d . . .
H16A H 0.4720 0.3319 0.6067 0.123 Uiso 1 1 calc R . .
H16B H 0.4532 0.3595 0.5218 0.123 Uiso 1 1 calc R . .
H16C H 0.4933 0.3219 0.5252 0.123 Uiso 1 1 calc R . .
C17 C 0.1651(5) 0.15331(19) 0.7701(6) 0.0558(19) Uani 1 1 d . . .
H17 H 0.1883 0.1763 0.7877 0.067 Uiso 1 1 calc R . .
C18 C 0.0760(5) 0.14934(19) 0.7006(6) 0.058(2) Uani 1 1 d . . .
H18 H 0.0401 0.1695 0.6732 0.070 Uiso 1 1 calc R . .
C19 C 0.0371(5) 0.1160(2) 0.6697(6) 0.0529(18) Uani 1 1 d . . .
H19 H -0.0240 0.1133 0.6213 0.064 Uiso 1 1 calc R . .
C20 C 0.0930(5) 0.08652(18) 0.7139(5) 0.0454(16) Uani 1 1 d . . .
C21 C 0.1822(5) 0.09397(18) 0.7843(5) 0.0459(16) Uani 1 1 d . . .
C22 C 0.3515(5) 0.0268(2) 0.9151(6) 0.061(2) Uani 1 1 d . . .
H22 H 0.4128 0.0239 0.9620 0.074 Uiso 1 1 calc R . .
C23 C 0.2988(6) -0.0032(2) 0.8750(7) 0.064(2) Uani 1 1 d . . .
H23 H 0.3249 -0.0256 0.8964 0.077 Uiso 1 1 calc R . .
C24 C 0.2110(6) -0.0006(2) 0.8060(6) 0.060(2) Uani 1 1 d . . .
H24 H 0.1763 -0.0211 0.7790 0.073 Uiso 1 1 calc R . .
C25 C 0.1714(5) 0.03296(19) 0.7745(6) 0.0507(18) Uani 1 1 d . . .
C26 C 0.2314(5) 0.06133(18) 0.8215(6) 0.0493(17) Uani 1 1 d . . .
C27 C 0.0829(5) 0.04763(18) 0.7036(5) 0.0475(17) Uani 1 1 d . . .
C28 C 0.0081(5) 0.02931(19) 0.6367(6) 0.0505(17) Uani 1 1 d . . .
C29 C -0.1509(6) 0.0100(2) 0.4909(6) 0.062(2) Uani 1 1 d . . .
C30 C -0.1042(6) -0.0202(2) 0.5234(6) 0.058(2) Uani 1 1 d . . .
C31 C -0.2843(8) 0.0560(3) 0.3683(13) 0.158(7) Uani 1 1 d . . .
H31A H -0.2532 0.0694 0.4308 0.236 Uiso 1 1 calc R . .
H31B H -0.3475 0.0603 0.3332 0.236 Uiso 1 1 calc R . .
H31C H -0.2639 0.0633 0.3257 0.236 Uiso 1 1 calc R . .
C32 C -0.1607(7) -0.0815(2) 0.5648(8) 0.087(3) Uani 1 1 d . . .
H32A H -0.1051 -0.0810 0.6304 0.131 Uiso 1 1 calc R . .
H32B H -0.1807 -0.1058 0.5465 0.131 Uiso 1 1 calc R . .
H32C H -0.2049 -0.0680 0.5677 0.131 Uiso 1 1 calc R . .
C33 C 0.4105(7) 0.1327(3) 1.1352(8) 0.104(4) Uani 1 1 d . . .
H33A H 0.4544 0.1142 1.1689 0.155 Uiso 1 1 calc R . .
H33B H 0.3804 0.1362 1.1698 0.155 Uiso 1 1 calc R . .
H33C H 0.4395 0.1545 1.1368 0.155 Uiso 1 1 calc R . .
C34 C 0.1797(7) 0.1310(2) 0.2202(8) 0.084(3) Uani 1 1 d . . .
H34A H 0.1704 0.1446 0.1624 0.100 Uiso 1 1 calc R . .
H34B H 0.2415 0.1231 0.2596 0.100 Uiso 1 1 calc R . .
C35 C 0.5018(9) 0.0376(3) 0.1684(10) 0.047(3) Uiso 0.50 1 d PD . .
C36 C 0.4401(13) 0.2562(6) 0.1753(17) 0.102(7) Uiso 0.50 1 d PD . .
C37 C 0.5000 0.2295(5) 0.2500 0.120(6) Uiso 1 2 d S . .

loop_
_atom_site_aniso_label
_atom_site_aniso_U_11
_atom_site_aniso_U_22
_atom_site_aniso_U_33
_atom_site_aniso_U_23
_atom_site_aniso_U_13
_atom_site_aniso_U_12
Zn1 0.0560(5) 0.0446(5) 0.0725(6) 0.0048(5) 0.0355(5) 0.0000(4)
Cl1 0.117(2) 0.0710(16) 0.105(2) -0.0248(15) 0.0602(18) -0.0121(15)
Cl2 0.118(2) 0.0554(14) 0.1003(19) -0.0159(13) 0.0486(17) -0.0153(14)
S1 0.0577(11) 0.0525(11) 0.0690(13) -0.0035(10) 0.0371(11) -0.0006(9)
S2 0.0602(12) 0.0430(10) 0.0712(13) 0.0004(9) 0.0393(11) -0.0013(9)
S3 0.117(2) 0.0887(19) 0.0783(17) 0.0036(14) 0.0629(17) 0.0019(17)
S4 0.0571(12) 0.0583(13) 0.0791(15) 0.0142(11) 0.0332(11) -0.0001(10)
S5 0.0595(12) 0.0492(11) 0.0614(12) -0.0002(9) 0.0305(10) 0.0011(9)
S6 0.0699(13) 0.0415(10) 0.0716(14) 0.0002(10) 0.0319(11) -0.0032(10)
S7 0.0693(15) 0.0765(17) 0.0947(19) -0.0023(15) 0.0191(14) -0.0045(13)
S8 0.0876(16) 0.0551(13) 0.0713(14) -0.0126(11) 0.0464(13) -0.0168(12)
O1 0.084(3) 0.139(4) 0.145(4) 0.024(3) 0.044(3) 0.035(3)
O2 0.084(3) 0.139(4) 0.145(4) 0.024(3) 0.044(3) 0.035(3)
O3 0.084(3) 0.139(4) 0.145(4) 0.024(3) 0.044(3) 0.035(3)
O4 0.064(4) 0.074(4) 0.064(4) 0.002(3) 0.031(3) 0.003(3)
O5 0.113(6) 0.094(6) 0.239(11) -0.037(7) 0.115(8) -0.002(5)
O6 0.107(6) 0.062(4) 0.133(6) 0.002(4) 0.065(5) -0.001(4)
O7 0.123(7) 0.109(6) 0.208(10) -0.012(6) 0.114(7) -0.032(6)
N1 0.051(4) 0.040(3) 0.075(4) -0.004(3) 0.037(3) -0.002(3)
N2 0.053(4) 0.046(4) 0.073(4) -0.001(3) 0.037(3) -0.004(3)
N3 0.055(4) 0.037(3) 0.059(4) 0.001(3) 0.032(3) -0.004(3)
N4 0.059(4) 0.042(3) 0.069(4) 0.009(3) 0.039(4) 0.007(3)
N5 0.084(3) 0.139(4) 0.145(4) 0.024(3) 0.044(3) 0.035(3)
N6 0.072(5) 0.077(6) 0.088(6) -0.013(5) 0.046(5) -0.010(5)
C1 0.057(5) 0.032(4) 0.085(6) 0.002(4) 0.038(4) 0.005(3)
C2 0.058(5) 0.045(4) 0.087(6) -0.006(4) 0.039(5) 0.004(4)
C3 0.051(4) 0.053(4) 0.059(5) -0.004(4) 0.032(4) 0.005(4)
C4 0.036(4) 0.040(4) 0.078(5) -0.003(4) 0.031(4) 0.001(3)
C5 0.040(4) 0.041(4) 0.062(5) -0.003(3) 0.030(4) -0.001(3)
C6 0.065(5) 0.064(5) 0.067(5) -0.009(4) 0.043(5) -0.007(4)
C7 0.075(6) 0.047(5) 0.087(6) -0.012(4) 0.052(5) -0.003(4)
C8 0.058(5) 0.044(4) 0.070(5) 0.000(4) 0.038(4) -0.002(4)
C9 0.041(4) 0.039(4) 0.064(5) -0.003(3) 0.032(4) 0.000(3)
C10 0.044(4) 0.039(4) 0.065(5) -0.007(3) 0.032(4) -0.001(3)
C11 0.039(4) 0.037(4) 0.073(5) -0.002(4) 0.032(4) 0.000(3)
C12 0.033(3) 0.047(4) 0.060(4) -0.003(4) 0.023(3) -0.005(3)
C13 0.043(4) 0.056(5) 0.065(5) 0.005(4) 0.028(4) -0.003(4)
C14 0.044(4) 0.059(5) 0.066(5) -0.002(4) 0.031(4) -0.006(4)
C15 0.209(15) 0.111(10) 0.127(10) -0.034(8) 0.127(11) -0.054(10)
C16 0.070(6) 0.070(6) 0.103(7) -0.003(5) 0.046(6) -0.019(5)
C17 0.063(5) 0.034(4) 0.073(5) 0.001(4) 0.038(4) 0.002(3)
C18 0.067(5) 0.037(4) 0.075(5) 0.003(4) 0.042(5) 0.007(4)
C19 0.057(4) 0.051(4) 0.052(4) 0.004(4) 0.031(4) 0.007(4)
C20 0.053(4) 0.041(4) 0.050(4) 0.007(3) 0.033(4) 0.004(3)
C21 0.053(4) 0.042(4) 0.054(4) 0.005(3) 0.037(4) 0.005(3)
C22 0.059(5) 0.053(5) 0.077(6) 0.020(4) 0.041(4) 0.019(4)
C23 0.068(5) 0.039(4) 0.085(6) 0.009(4) 0.042(5) 0.006(4)
C24 0.070(5) 0.040(4) 0.074(5) 0.003(4) 0.041(5) 0.004(4)
C25 0.068(5) 0.041(4) 0.058(4) 0.001(3) 0.044(4) -0.001(4)
C26 0.059(5) 0.041(4) 0.059(4) 0.004(3) 0.040(4) 0.002(3)
C27 0.056(4) 0.040(4) 0.054(4) 0.004(3) 0.035(4) 0.001(3)
C28 0.064(5) 0.042(4) 0.052(4) 0.007(3) 0.036(4) 0.004(4)
C29 0.065(5) 0.062(5) 0.064(5) -0.009(4) 0.038(4) -0.015(4)
C30 0.068(5) 0.049(5) 0.063(5) 0.000(4) 0.039(4) -0.006(4)
C31 0.072(7) 0.072(8) 0.242(18) 0.006(9) 0.032(9) 0.013(6)
C32 0.117(8) 0.062(6) 0.093(7) -0.006(5) 0.064(7) -0.025(6)
C33 0.091(8) 0.120(10) 0.079(7) 0.002(7) 0.033(6) -0.011(7)
C34 0.092(7) 0.071(6) 0.089(7) -0.014(5) 0.050(6) -0.008(5)

loop_
_atom_type_symbol
_atom_type_description
_atom_type_scat_dispersion_real
_atom_type_scat_dispersion_imag
_atom_type_scat_source
C C 0.0033 0.0016 'International Tables Vol C Tables 4.2.6.8 and 6.1.1.4'
H H 0.0000 0.0000 'International Tables Vol C Tables 4.2.6.8 and 6.1.1.4'
N N 0.0061 0.0033 'International Tables Vol C Tables 4.2.6.8 and 6.1.1.4'
O O 0.0106 0.0060 'International Tables Vol C Tables 4.2.6.8 and 6.1.1.4'
S S 0.1246 0.1234 'International Tables Vol C Tables 4.2.6.8 and 6.1.1.4'
Zn Zn 0.2839 1.4301 'International Tables Vol C Tables 4.2.6.8 and 6.1.1.4'
Cl Cl 0.1484 0.1585 'International Tables Vol C Tables 4.2.6.8 and 6.1.1.4'

loop_
_geom_angle_atom_site_label_1
_geom_angle_atom_site_label_2
_geom_angle_atom_site_label_3
_geom_angle
_geom_angle_site_symmetry_1
_geom_angle_site_symmetry_3
_geom_angle_publ_flag
O1 Zn1 O4 90.6(3) . . ?
O1 Zn1 N1 94.1(3) . . ?
O4 Zn1 N1 172.5(3) . . ?
O1 Zn1 N4 107.2(3) . . ?
O4 Zn1 N4 94.4(2) . . ?
N1 Zn1 N4 89.7(2) . . ?
O1 Zn1 N2 87.6(3) . . ?
O4 Zn1 N2 93.0(2) . . ?
N1 Zn1 N2 81.5(2) . . ?
N4 Zn1 N2 163.3(2) . . ?
O1 Zn1 N3 171.5(3) . . ?
O4 Zn1 N3 85.3(2) . . ?
N1 Zn1 N3 89.2(2) . . ?
N4 Zn1 N3 80.6(2) . . ?
N2 Zn1 N3 85.1(2) . . ?
C13 S1 C12 96.6(4) . . ?
C12 S2 C14 97.0(4) . . ?
C13 S3 C15 103.5(5) . . ?
C14 S4 C16 100.4(4) . . ?
C28 S5 C29 96.8(4) . . ?
C30 S6 C28 96.7(4) . . ?
C31 S7 C29 103.7(5) . . ?
C30 S8 C32 100.7(4) . . ?
N5 O1 Zn1 136.5(10) . . ?
C33 O4 Zn1 128.5(6) . . ?
C33 O4 H4 103(10) . . ?
Zn1 O4 H4 118(10) . . ?
C35 O8 O8 106.0(6) . 2_655 ?
C1 N1 C5 114.9(7) . . ?
C1 N1 Zn1 137.8(5) . . ?
C5 N1 Zn1 107.2(5) . . ?
C6 N2 C10 114.3(6) . . ?
C6 N2 Zn1 140.5(5) . . ?
C10 N2 Zn1 104.8(5) . . ?
C17 N3 C21 114.4(6) . . ?
C17 N3 Zn1 139.7(5) . . ?
C21 N3 Zn1 105.7(4) . . ?
C26 N4 C22 114.1(7) . . ?
C26 N4 Zn1 107.1(5) . . ?
C22 N4 Zn1 138.6(6) . . ?
O1 N5 O2 137.8(14) . . ?
O1 N5 O3 109.3(11) . . ?
O2 N5 O3 108.1(11) . . ?
O5 N6 O6 122.8(9) . . ?
O5 N6 O7 119.7(10) . . ?
O6 N6 O7 117.4(9) . . ?
N1 C1 C2 122.8(7) . . ?
N1 C1 H1 118.6 . . ?
C2 C1 H1 118.6 . . ?
C3 C2 C1 121.0(8) . . ?
C3 C2 H2 119.5 . . ?
C1 C2 H2 119.5 . . ?
C2 C3 C4 117.2(7) . . ?
C2 C3 H3 121.4 . . ?
C4 C3 H3 121.4 . . ?
C5 C4 C3 117.1(7) . . ?
C5 C4 C11 107.0(6) . . ?
C3 C4 C11 135.8(8) . . ?
N1 C5 C4 127.0(7) . . ?
N1 C5 C10 123.2(7) . . ?
C4 C5 C10 109.8(6) . . ?
N2 C6 C7 123.6(8) . . ?
N2 C6 H6 118.2 . . ?
C7 C6 H6 118.2 . . ?
C6 C7 C8 119.9(7) . . ?
C6 C7 H7 120.0 . . ?
C8 C7 H7 120.0 . . ?
C9 C8 C7 118.6(7) . . ?
C9 C8 H8 120.7 . . ?
C7 C8 H8 120.7 . . ?
C10 C9 C8 116.0(7) . . ?
C10 C9 C11 107.9(6) . . ?
C8 C9 C11 136.1(7) . . ?
N2 C10 C9 127.5(6) . . ?
N2 C10 C5 123.0(7) . . ?
C9 C10 C5 109.5(7) . . ?
C12 C11 C9 127.5(6) . . ?
C12 C11 C4 126.7(7) . . ?
C9 C11 C4 105.7(6) . . ?
C11 C12 S2 123.3(6) . . ?
C11 C12 S1 123.4(6) . . ?
S2 C12 S1 113.2(4) . . ?
C14 C13 S1 117.4(6) . . ?
C14 C13 S3 122.1(6) . . ?
S1 C13 S3 120.5(5) . . ?
C13 C14 S4 126.4(6) . . ?
C13 C14 S2 115.7(6) . . ?
S4 C14 S2 117.8(5) . . ?
S3 C15 H15A 109.5 . . ?
S3 C15 H15B 109.5 . . ?
H15A C15 H15B 109.5 . . ?
S3 C15 H15C 109.5 . . ?
H15A C15 H15C 109.5 . . ?
H15B C15 H15C 109.5 . . ?
S4 C16 H16A 109.5 . . ?
S4 C16 H16B 109.5 . . ?
H16A C16 H16B 109.5 . . ?
S4 C16 H16C 109.5 . . ?
H16A C16 H16C 109.5 . . ?
H16B C16 H16C 109.5 . . ?
N3 C17 C18 123.2(7) . . ?
N3 C17 H17 118.4 . . ?
C18 C17 H17 118.4 . . ?
C17 C18 C19 121.5(7) . . ?
C17 C18 H18 119.2 . . ?
C19 C18 H18 119.2 . . ?
C18 C19 C20 117.3(7) . . ?
C18 C19 H19 121.3 . . ?
C20 C19 H19 121.3 . . ?
C21 C20 C19 115.8(7) . . ?
C21 C20 C27 107.9(6) . . ?
C19 C20 C27 136.3(7) . . ?
N3 C21 C20 127.7(7) . . ?
N3 C21 C26 122.8(7) . . ?
C20 C21 C26 109.5(6) . . ?
N4 C22 C23 123.0(8) . . ?
N4 C22 H22 118.5 . . ?
C23 C22 H22 118.5 . . ?
C24 C23 C22 121.0(8) . . ?
C24 C23 H23 119.5 . . ?
C22 C23 H23 119.5 . . ?
C23 C24 C25 119.8(8) . . ?
C23 C24 H24 120.1 . . ?
C25 C24 H24 120.1 . . ?
C24 C25 C26 114.0(7) . . ?
C24 C25 C27 137.8(7) . . ?
C26 C25 C27 108.2(6) . . ?
N4 C26 C25 128.1(7) . . ?
N4 C26 C21 123.6(7) . . ?
C25 C26 C21 108.3(7) . . ?
C28 C27 C25 126.9(7) . . ?
C28 C27 C20 126.9(7) . . ?
C25 C27 C20 106.0(6) . . ?
C27 C28 S5 123.9(6) . . ?
C27 C28 S6 122.8(6) . . ?
S5 C28 S6 113.3(4) . . ?
C30 C29 S7 123.0(6) . . ?
C30 C29 S5 116.6(6) . . ?
S7 C29 S5 120.4(5) . . ?
C29 C30 S6 116.6(6) . . ?
C29 C30 S8 125.2(7) . . ?
S6 C30 S8 118.1(5) . . ?
S7 C31 H31A 109.5 . . ?
S7 C31 H31B 109.5 . . ?
H31A C31 H31B 109.5 . . ?
S7 C31 H31C 109.5 . . ?
H31A C31 H31C 109.5 . . ?
H31B C31 H31C 109.5 . . ?
S8 C32 H32A 109.5 . . ?
S8 C32 H32B 109.5 . . ?
H32A C32 H32B 109.5 . . ?
S8 C32 H32C 109.5 . . ?
H32A C32 H32C 109.5 . . ?
H32B C32 H32C 109.5 . . ?
O4 C33 H33A 109.5 . . ?
O4 C33 H33B 109.5 . . ?
H33A C33 H33B 109.5 . . ?
O4 C33 H33C 109.5 . . ?
H33A C33 H33C 109.5 . . ?
H33B C33 H33C 109.5 . . ?
Cl2 C34 Cl1 113.6(6) . . ?
Cl2 C34 H34A 108.8 . . ?
Cl1 C34 H34A 108.8 . . ?
Cl2 C34 H34B 108.8 . . ?
Cl1 C34 H34B 108.8 . . ?
H34A C34 H34B 107.7 . . ?
O9 C36 C37 120.0(18) . . ?
C36 C37 C36 94(2) 2_655 . ?

loop_
_geom_bond_atom_site_label_1
_geom_bond_atom_site_label_2
_geom_bond_distance
_geom_bond_site_symmetry_2
_geom_bond_publ_flag
Zn1 O1 2.057(8) . ?
Zn1 O4 2.058(6) . ?
Zn1 N1 2.185(6) . ?
Zn1 N4 2.225(6) . ?
Zn1 N2 2.254(6) . ?
Zn1 N3 2.277(6) . ?
Cl1 C34 1.738(9) . ?
Cl2 C34 1.725(9) . ?
S1 C13 1.743(8) . ?
S1 C12 1.745(8) . ?
S2 C12 1.740(7) . ?
S2 C14 1.758(8) . ?
S3 C13 1.752(8) . ?
S3 C15 1.757(11) . ?
S4 C14 1.751(8) . ?
S4 C16 1.806(9) . ?
S5 C28 1.733(8) . ?
S5 C29 1.757(8) . ?
S6 C30 1.745(9) . ?
S6 C28 1.753(7) . ?
S7 C31 1.731(11) . ?
S7 C29 1.741(9) . ?
S8 C30 1.763(8) . ?
S8 C32 1.817(9) . ?
O1 N5 1.115(10) . ?
O2 N5 1.193(10) . ?
O3 N5 1.378(11) . ?
O4 C33 1.398(11) . ?
O4 H4 0.82(13) . ?
O5 N6 1.202(10) . ?
O6 N6 1.230(9) . ?
O7 N6 1.231(10) . ?
O8 C35 1.553(12) . ?
O8 O8 1.762(14) 2_655 ?
O9 C36 1.449(17) . ?
N1 C1 1.334(9) . ?
N1 C5 1.350(9) . ?
N2 C6 1.351(9) . ?
N2 C10 1.361(9) . ?
N3 C17 1.343(9) . ?
N3 C21 1.347(8) . ?
N4 C26 1.337(9) . ?
N4 C22 1.345(9) . ?
C1 C2 1.406(11) . ?
C1 H1 0.9400 . ?
C2 C3 1.381(10) . ?
C2 H2 0.9400 . ?
C3 C4 1.401(10) . ?
C3 H3 0.9400 . ?
C4 C5 1.385(10) . ?
C4 C11 1.494(9) . ?
C5 C10 1.416(9) . ?
C6 C7 1.391(11) . ?
C6 H6 0.9400 . ?
C7 C8 1.405(11) . ?
C7 H7 0.9400 . ?
C8 C9 1.398(10) . ?
C8 H8 0.9400 . ?
C9 C10 1.395(9) . ?
C9 C11 1.456(10) . ?
C11 C12 1.369(10) . ?
C13 C14 1.344(10) . ?
C15 H15A 0.9700 . ?
C15 H15B 0.9700 . ?
C15 H15C 0.9700 . ?
C16 H16A 0.9700 . ?
C16 H16B 0.9700 . ?
C16 H16C 0.9700 . ?
C17 C18 1.369(10) . ?
C17 H17 0.9400 . ?
C18 C19 1.395(10) . ?
C18 H18 0.9400 . ?
C19 C20 1.405(9) . ?
C19 H19 0.9400 . ?
C20 C21 1.394(10) . ?
C20 C27 1.481(9) . ?
C21 C26 1.444(9) . ?
C22 C23 1.391(11) . ?
C22 H22 0.9400 . ?
C23 C24 1.345(11) . ?
C23 H23 0.9400 . ?
C24 C25 1.406(10) . ?
C24 H24 0.9400 . ?
C25 C26 1.412(10) . ?
C25 C27 1.466(10) . ?
C27 C28 1.361(10) . ?
C29 C30 1.343(11) . ?
C31 H31A 0.9700 . ?
C31 H31B 0.9700 . ?
C31 H31C 0.9700 . ?
C32 H32A 0.9700 . ?
C32 H32B 0.9700 . ?
C32 H32C 0.9700 . ?
C33 H33A 0.9700 . ?
C33 H33B 0.9700 . ?
C33 H33C 0.9700 . ?
C34 H34A 0.9800 . ?
C34 H34B 0.9800 . ?
C36 C37 1.48(2) . ?
C37 C36 1.48(2) 2_655 ?

loop_
_geom_hbond_atom_site_label_D
_geom_hbond_atom_site_label_H
_geom_hbond_atom_site_label_A
_geom_hbond_distance_DH
_geom_hbond_distance_HA
_geom_hbond_distance_DA
_geom_hbond_angle_DHA
_geom_hbond_site_symmetry_A
O4 H4 N6 0.82(13) 2.49(14) 3.312(11) 171(14) 1_556
O4 H4 O7 0.82(13) 2.30(8) 3.031(11) 148(14) 1_556
O4 H4 O6 0.82(13) 1.97(7) 2.722(10) 152(14) 1_556

loop_
_geom_torsion_atom_site_label_1
_geom_torsion_atom_site_label_2
_geom_torsion_atom_site_label_3
_geom_torsion_atom_site_label_4
_geom_torsion
_geom_torsion_site_symmetry_1
_geom_torsion_site_symmetry_2
_geom_torsion_site_symmetry_3
_geom_torsion_site_symmetry_4
_geom_torsion_publ_flag
O4 Zn1 O1 N5 119.2(14) . . . . ?
N1 Zn1 O1 N5 -66.6(14) . . . . ?
N4 Zn1 O1 N5 24.4(15) . . . . ?
N2 Zn1 O1 N5 -147.9(15) . . . . ?
N3 Zn1 O1 N5 -179(100) . . . . ?
O1 Zn1 O4 C33 15.2(9) . . . . ?
N1 Zn1 O4 C33 -114.1(19) . . . . ?
N4 Zn1 O4 C33 122.5(8) . . . . ?
N2 Zn1 O4 C33 -72.5(8) . . . . ?
N3 Zn1 O4 C33 -157.3(8) . . . . ?
O1 Zn1 N1 C1 93.4(8) . . . . ?
O4 Zn1 N1 C1 -137.5(17) . . . . ?
N4 Zn1 N1 C1 -13.8(8) . . . . ?
N2 Zn1 N1 C1 -179.6(8) . . . . ?
N3 Zn1 N1 C1 -94.4(8) . . . . ?
O1 Zn1 N1 C5 -91.6(5) . . . . ?
O4 Zn1 N1 C5 37(2) . . . . ?
N4 Zn1 N1 C5 161.2(5) . . . . ?
N2 Zn1 N1 C5 -4.6(5) . . . . ?
N3 Zn1 N1 C5 80.6(5) . . . . ?
O1 Zn1 N2 C6 -88.5(9) . . . . ?
O4 Zn1 N2 C6 2.0(9) . . . . ?
N1 Zn1 N2 C6 177.0(9) . . . . ?
N4 Zn1 N2 C6 118.2(10) . . . . ?
N3 Zn1 N2 C6 87.1(8) . . . . ?
O1 Zn1 N2 C10 99.4(5) . . . . ?
O4 Zn1 N2 C10 -170.1(5) . . . . ?
N1 Zn1 N2 C10 4.9(4) . . . . ?
N4 Zn1 N2 C10 -53.9(10) . . . . ?
N3 Zn1 N2 C10 -85.1(5) . . . . ?
O1 Zn1 N3 C17 25(2) . . . . ?
O4 Zn1 N3 C17 86.6(8) . . . . ?
N1 Zn1 N3 C17 -88.3(8) . . . . ?
N4 Zn1 N3 C17 -178.1(8) . . . . ?
N2 Zn1 N3 C17 -6.8(8) . . . . ?
O1 Zn1 N3 C21 -161(2) . . . . ?
O4 Zn1 N3 C21 -99.1(5) . . . . ?
N1 Zn1 N3 C21 86.0(5) . . . . ?
N4 Zn1 N3 C21 -3.8(4) . . . . ?
N2 Zn1 N3 C21 167.5(5) . . . . ?
O1 Zn1 N4 C26 -179.0(5) . . . . ?
O4 Zn1 N4 C26 89.0(5) . . . . ?
N1 Zn1 N4 C26 -84.8(5) . . . . ?
N2 Zn1 N4 C26 -27.0(11) . . . . ?
N3 Zn1 N4 C26 4.5(5) . . . . ?
O1 Zn1 N4 C22 -4.8(9) . . . . ?
O4 Zn1 N4 C22 -96.8(8) . . . . ?
N1 Zn1 N4 C22 89.4(8) . . . . ?
N2 Zn1 N4 C22 147.1(8) . . . . ?
N3 Zn1 N4 C22 178.6(8) . . . . ?
Zn1 O1 N5 O2 164.7(13) . . . . ?
Zn1 O1 N5 O3 13(2) . . . . ?
C5 N1 C1 C2 0.4(11) . . . . ?
Zn1 N1 C1 C2 175.2(6) . . . . ?
N1 C1 C2 C3 -0.1(12) . . . . ?
C1 C2 C3 C4 -0.2(11) . . . . ?
C2 C3 C4 C5 0.2(10) . . . . ?
C2 C3 C4 C11 -176.5(8) . . . . ?
C1 N1 C5 C4 -0.5(11) . . . . ?
Zn1 N1 C5 C4 -176.8(6) . . . . ?
C1 N1 C5 C10 -179.9(7) . . . . ?
Zn1 N1 C5 C10 3.8(8) . . . . ?
C3 C4 C5 N1 0.2(11) . . . . ?
C11 C4 C5 N1 177.7(7) . . . . ?
C3 C4 C5 C10 179.7(6) . . . . ?
C11 C4 C5 C10 -2.8(8) . . . . ?
C10 N2 C6 C7 -2.5(11) . . . . ?
Zn1 N2 C6 C7 -174.1(6) . . . . ?
N2 C6 C7 C8 3.8(13) . . . . ?
C6 C7 C8 C9 -3.0(12) . . . . ?
C7 C8 C9 C10 1.2(10) . . . . ?
C7 C8 C9 C11 -179.6(8) . . . . ?
C6 N2 C10 C9 0.5(11) . . . . ?
Zn1 N2 C10 C9 175.0(6) . . . . ?
C6 N2 C10 C5 -179.3(7) . . . . ?
Zn1 N2 C10 C5 -4.8(8) . . . . ?
C8 C9 C10 N2 0.0(11) . . . . ?
C11 C9 C10 N2 -179.4(7) . . . . ?
C8 C9 C10 C5 179.9(6) . . . . ?
C11 C9 C10 C5 0.4(8) . . . . ?
N1 C5 C10 N2 0.9(11) . . . . ?
C4 C5 C10 N2 -178.6(6) . . . . ?
N1 C5 C10 C9 -179.0(6) . . . . ?
C4 C5 C10 C9 1.5(8) . . . . ?
C10 C9 C11 C12 174.6(7) . . . . ?
C8 C9 C11 C12 -4.6(13) . . . . ?
C10 C9 C11 C4 -2.1(7) . . . . ?
C8 C9 C11 C4 178.7(8) . . . . ?
C5 C4 C11 C12 -173.8(7) . . . . ?
C3 C4 C11 C12 3.1(13) . . . . ?
C5 C4 C11 C9 3.0(7) . . . . ?
C3 C4 C11 C9 179.9(8) . . . . ?
C9 C11 C12 S2 -1.7(10) . . . . ?
C4 C11 C12 S2 174.3(5) . . . . ?
C9 C11 C12 S1 -178.8(5) . . . . ?
C4 C11 C12 S1 -2.8(10) . . . . ?
C14 S2 C12 C11 -176.9(6) . . . . ?
C14 S2 C12 S1 0.4(4) . . . . ?
C13 S1 C12 C11 177.3(6) . . . . ?
C13 S1 C12 S2 0.0(4) . . . . ?
C12 S1 C13 C14 -0.5(6) . . . . ?
C12 S1 C13 S3 178.7(4) . . . . ?
C15 S3 C13 C14 -174.5(8) . . . . ?
C15 S3 C13 S1 6.3(7) . . . . ?
S1 C13 C14 S4 -176.7(4) . . . . ?
S3 C13 C14 S4 4.1(10) . . . . ?
S1 C13 C14 S2 0.9(8) . . . . ?
S3 C13 C14 S2 -178.4(4) . . . . ?
C16 S4 C14 C13 -105.7(8) . . . . ?
C16 S4 C14 S2 76.8(5) . . . . ?
C12 S2 C14 C13 -0.8(6) . . . . ?
C12 S2 C14 S4 177.0(4) . . . . ?
C21 N3 C17 C18 0.3(11) . . . . ?
Zn1 N3 C17 C18 174.2(6) . . . . ?
N3 C17 C18 C19 -1.0(12) . . . . ?
C17 C18 C19 C20 0.9(11) . . . . ?
C18 C19 C20 C21 -0.3(10) . . . . ?
C18 C19 C20 C27 -178.1(8) . . . . ?
C17 N3 C21 C20 0.4(10) . . . . ?
Zn1 N3 C21 C20 -175.5(6) . . . . ?
C17 N3 C21 C26 178.8(7) . . . . ?
Zn1 N3 C21 C26 2.8(8) . . . . ?
C19 C20 C21 N3 -0.4(11) . . . . ?
C27 C20 C21 N3 178.0(7) . . . . ?
C19 C20 C21 C26 -179.0(6) . . . . ?
C27 C20 C21 C26 -0.5(8) . . . . ?
C26 N4 C22 C23 -1.3(11) . . . . ?
Zn1 N4 C22 C23 -175.2(6) . . . . ?
N4 C22 C23 C24 1.5(13) . . . . ?
C22 C23 C24 C25 -0.6(13) . . . . ?
C23 C24 C25 C26 -0.2(11) . . . . ?
C23 C24 C25 C27 178.9(8) . . . . ?
C22 N4 C26 C25 0.4(11) . . . . ?
Zn1 N4 C26 C25 176.2(6) . . . . ?
C22 N4 C26 C21 179.5(7) . . . . ?
Zn1 N4 C26 C21 -4.8(8) . . . . ?
C24 C25 C26 N4 0.3(11) . . . . ?
C27 C25 C26 N4 -179.0(7) . . . . ?
C24 C25 C26 C21 -178.8(6) . . . . ?
C27 C25 C26 C21 1.8(8) . . . . ?
N3 C21 C26 N4 1.4(11) . . . . ?
C20 C21 C26 N4 180.0(7) . . . . ?
N3 C21 C26 C25 -179.4(6) . . . . ?
C20 C21 C26 C25 -0.8(8) . . . . ?
C24 C25 C27 C28 -5.6(14) . . . . ?
C26 C25 C27 C28 173.6(7) . . . . ?
C24 C25 C27 C20 178.8(9) . . . . ?
C26 C25 C27 C20 -2.0(8) . . . . ?
C21 C20 C27 C28 -174.1(7) . . . . ?
C19 C20 C27 C28 3.9(13) . . . . ?
C21 C20 C27 C25 1.5(7) . . . . ?
C19 C20 C27 C25 179.5(8) . . . . ?
C25 C27 C28 S5 -178.3(6) . . . . ?
C20 C27 C28 S5 -3.5(11) . . . . ?
C25 C27 C28 S6 -0.9(11) . . . . ?
C20 C27 C28 S6 173.8(5) . . . . ?
C29 S5 C28 C27 176.6(7) . . . . ?
C29 S5 C28 S6 -1.0(5) . . . . ?
C30 S6 C28 C27 -176.4(6) . . . . ?
C30 S6 C28 S5 1.2(5) . . . . ?
C31 S7 C29 C30 -169.6(9) . . . . ?
C31 S7 C29 S5 12.4(8) . . . . ?
C28 S5 C29 C30 0.3(7) . . . . ?
C28 S5 C29 S7 178.5(5) . . . . ?
S7 C29 C30 S6 -177.6(4) . . . . ?
S5 C29 C30 S6 0.5(9) . . . . ?
S7 C29 C30 S8 4.6(11) . . . . ?
S5 C29 C30 S8 -177.4(4) . . . . ?
C28 S6 C30 C29 -1.0(7) . . . . ?
C28 S6 C30 S8 177.0(5) . . . . ?
C32 S8 C30 C29 -104.3(8) . . . . ?
C32 S8 C30 S6 77.9(6) . . . . ?
O9 C36 C37 C36 -145(2) . . . 2_655 ?
